data_2310762
loop_
_publ_author_name
'Graetsch, Heribert A.'
'Pandey, Chandra Shehkar'
'Schreuer, J\"urgen'
'Burianek, Manfred'
'M\"uhlberg, Manfred'

_publ_section_title
;
 Incommensurate modulations of relaxor ferroelectric Ca0.24Ba0.76Nb2O6
 (CBN24) and Ca0.31Ba0.69Nb2O6 (CBN31)
;
_journal_coden_ASTM ACSBDA
_journal_coeditor_code DK5023
_journal_issue 4
_journal_name_full
;
 Acta Crystallographica, Section B: Structural Science, Crystal
 Engineering and Materials
;
_journal_page_first 743
_journal_page_last 749
_journal_paper_doi 10.1107/S2052520614011676
_journal_volume 70
_journal_year 2014
_chemical_formula_sum 'Ba0.761 Ca0.239 Nb2 O6'
_chemical_formula_weight 395.9
_space_group_IT_number 35
_space_group_ssg_name X2mm(00\g)000
_symmetry_cell_setting orthorhombic
_symmetry_space_group_name_Hall 'C 2 -2 (1/2*z,x,y)'
_symmetry_space_group_name_H-M 'C m m 2 (2*c,a,b)'
_cell_angle_alpha 90
_cell_angle_beta 90
_cell_angle_gamma 90
_cell_formula_units_Z 20
_cell_length_a 7.9429(3)
_cell_length_b 17.6240(5)
_cell_length_c 17.6229(6)
_cell_measurement_reflns_used 10368
_cell_measurement_temperature 293
_cell_measurement_theta_max 23.27
_cell_measurement_theta_min 2.91
_cell_modulation_dimension 1
_cell_volume 2466.95(14)
_computing_cell_refinement
;
CrysAlisPro, Agilent Technologies,
Version 1.171.34.49 (release 20-01-2011 CrysAlis171 .NET)
(compiled Jan 20 2011,15:58:25)
;
_computing_data_collection
;
CrysAlisPro, Agilent Technologies,
Version 1.171.34.49 (release 20-01-2011 CrysAlis171 .NET)
(compiled Jan 20 2011,15:58:25)
;
_computing_data_reduction
;
CrysAlisPro, Agilent Technologies,
Version 1.171.34.49 (release 20-01-2011 CrysAlis171 .NET)
(compiled Jan 20 2011,15:58:25)
;
_computing_molecular_graphics 'Diamond 3.0'
_computing_publication_material Jana2006
_computing_structure_refinement Jana2006
_computing_structure_solution Jana2006
_diffrn_ambient_temperature 295
_diffrn_detector_area_resol_mean 8.2495
_diffrn_measurement_device 'four-cycle diffractometer'
_diffrn_measurement_device_type 'Xcalibur, Sapphire2, large Be window'
_diffrn_measurement_method '\w and \p scans'
_diffrn_radiation_monochromator graphite
_diffrn_radiation_source 'Enhance (Mo) X-ray Source'
_diffrn_radiation_type 'Mo K\a'
_diffrn_radiation_wavelength 0.71069
_diffrn_reflns_av_R_equivalents 0.0303
_diffrn_reflns_av_sigmaI/netI 0.0227
_diffrn_reflns_limit_h_max 11
_diffrn_reflns_limit_h_min -11
_diffrn_reflns_limit_index_m_1_max 1
_diffrn_reflns_limit_index_m_1_min -1
_diffrn_reflns_limit_k_max 24
_diffrn_reflns_limit_k_min -25
_diffrn_reflns_limit_l_max 23
_diffrn_reflns_limit_l_min -25
_diffrn_reflns_number 20132
_diffrn_reflns_theta_full 29.62
_diffrn_reflns_theta_max 31.74
_diffrn_reflns_theta_min 2.99
_diffrn_source_current 30
_diffrn_source_voltage 50
_exptl_absorpt_coefficient_mu 10.754
_exptl_absorpt_correction_T_max 0.672
_exptl_absorpt_correction_T_min 0.081
_exptl_absorpt_correction_type analytical
_exptl_absorpt_process_details
;
CrysAlisPro, Agilent Technologies,
Version 1.171.34.49 (release 20-01-2011 CrysAlis171 .NET)
(compiled Jan 20 2011,15:58:25)
Analytical numeric absorption correction using a multifaceted crystal
   model based on expressions derived by R.C. Clark & J.S. Reid.
(Clark, R. C. & Reid, J. S. (1995). Acta Cryst. A51, 887-897)
;
_exptl_crystal_colour colourless
_exptl_crystal_density_diffrn 5.328
_exptl_crystal_description plate-like
_exptl_crystal_F_000 3553
_exptl_crystal_size_max 0.402
_exptl_crystal_size_mid 0.335
_exptl_crystal_size_min 0.04
_refine_diff_density_max 1.16
_refine_diff_density_min -0.86
_refine_ls_abs_structure_details '  1605 of Friedel pairs used in the refinement'
_refine_ls_abs_structure_Flack 0.47(3)
_refine_ls_extinction_coef 271(9)
_refine_ls_extinction_method 'B-C type 1 Gaussian isotropic (Becker & Coppens, 1974)'
_refine_ls_goodness_of_fit_gt 1.56
_refine_ls_goodness_of_fit_ref 1.42
_refine_ls_number_constraints 45
_refine_ls_number_parameters 212
_refine_ls_number_reflns 3449
_refine_ls_number_restraints 0
_refine_ls_R_factor_all 0.0330
_refine_ls_R_factor_gt 0.0271
_refine_ls_shift/su_max 0.0445
_refine_ls_shift/su_mean 0.0046
_refine_ls_structure_factor_coef F
_refine_ls_weighting_details w=1/(\s^2^(F)+0.0001F^2^)
_refine_ls_weighting_scheme sigma
_refine_ls_wR_factor_gt 0.0345
_refine_ls_wR_factor_ref 0.0361
_reflns_number_gt 2633
_reflns_number_total 3449
_reflns_threshold_expression I>3\s(I)
_cod_data_source_file dk5023sup1.cif
_cod_data_source_block cbn24ort
_cod_database_code 2310762

loop_
_space_group_symop_id
_space_group_symop_operation_xyz
1 x,y,z
2 x,-y,z
3 x,y,-z
4 x,-y,-z
5 x,y+0.5,z+0.5
6 x,-y+0.5,z+0.5
7 x,y+0.5,-z+0.5
8 x,-y+0.5,-z+0.5
9 x+0.5,y,z
10 x+0.5,-y,z
11 x+0.5,y,-z
12 x+0.5,-y,-z
13 x+0.5,y+0.5,z+0.5
14 x+0.5,-y+0.5,z+0.5
15 x+0.5,y+0.5,-z+0.5
16 x+0.5,-y+0.5,-z+0.5

loop_
_space_group_symop_ssg_id
_space_group_symop_ssg_operation_algebraic
1 x1,x2,x3,x4
2 x1,-x2,x3,x4
3 x1,x2,-x3,-x4
4 x1,-x2,-x3,-x4
5 x1,x2+1/2,x3+1/2,x4
6 x1,-x2+1/2,x3+1/2,x4
7 x1,x2+1/2,-x3+1/2,-x4
8 x1,-x2+1/2,-x3+1/2,-x4
9 x1+1/2,x2,x3,x4+1/2
10 x1+1/2,-x2,x3,x4+1/2
11 x1+1/2,x2,-x3,-x4+1/2
12 x1+1/2,-x2,-x3,-x4+1/2
13 x1+1/2,x2+1/2,x3+1/2,x4+1/2
14 x1+1/2,-x2+1/2,x3+1/2,x4+1/2
15 x1+1/2,x2+1/2,-x3+1/2,-x4+1/2
16 x1+1/2,-x2+1/2,-x3+1/2,-x4+1/2

loop_
_atom_site_label
_atom_site_type_symbol
_atom_site_fract_x
_atom_site_fract_y
_atom_site_fract_z
_atom_site_adp_type
_atom_site_U_iso_or_equiv
_atom_site_symmetry_multiplicity
_atom_site_occupancy
_atom_site_calc_flag
Ba2a Ba 0.23955 0 0.32733(2) Uani 0.01729(14) 8 0.9596(19) d
Ba2b Ba 0.24174(12) 0.171915(19) 0 Uani 0.01627(14) 8 0.9294(19) d
Nb2a Nb -0.00389(13) 0.181810(18) 0.39127(2) Uani 0.00714(12) 16 1 d
Nb2b Nb -0.00462(13) 0.10878(2) 0.181611(19) Uani 0.00707(12) 16 1 d
Nb1a Nb 0.0004(2) 0 0 Uani 0.0062(2) 4 1 d
Nb1b Nb -0.0010(2) 0.5 0 Uani 0.0059(2) 4 1 d
Ca1 Ca 0.2495(6) 0.25 0.25 Uani 0.0117(6) 8 0.532(5) d
O1a O -0.0195(10) 0.2155(2) 0.5 Uani 0.0104(13) 8 1 d
O5a O 0.2253(7) 0.18531(19) 0.38950(20) Uani 0.0288(12) 16 1 d
O5b O -0.2740(6) 0.11246(18) 0.18543(19) Uani 0.0228(12) 16 1 d
O1b O -0.0252(9) 0 0.2143(3) Uani 0.0089(13) 8 1 d
O2a O -0.0346(6) 0.14432(19) 0.28490(18) Uani 0.0223(12) 16 1 d
O3b O -0.0255(6) 0.07503(16) 0.41884(19) Uani 0.0167(10) 16 1 d
O2b O -0.0278(7) 0.21477(17) 0.1461(2) Uani 0.0284(12) 16 1 d
O3a O -0.0280(6) 0.08193(17) 0.07499(18) Uani 0.0152(9) 16 1 d
O4a O 0.2201(11) 0.5 0 Uani 0.019(2) 4 1 d
O4b O 0.2401(14) 0 0 Uani 0.024(2) 4 1 d
Ca2a Ca 0.23955 0 0.32733(2) Uani 0.01729(14) 8 0.0272 d
Ca2b Ca 0.24174(12) 0.171915(19) 0 Uani 0.01627(14) 8 0.0304 d
Ba1 Ba 0.2495(6) 0.25 0.25 Uani 0.0117(6) 8 0.0274 d

loop_
_atom_site_aniso_label
_atom_site_aniso_type_symbol
_atom_site_aniso_U_11
_atom_site_aniso_U_22
_atom_site_aniso_U_33
_atom_site_aniso_U_12
_atom_site_aniso_U_13
_atom_site_aniso_U_23
Ba2a Ba 0.0113(2) 0.0299(3) 0.0106(2) 0 -0.0026(4) 0
Ba2b Ba 0.0112(2) 0.0088(2) 0.0288(3) -0.0008(4) 0 0
Nb2a Nb 0.0074(2) 0.0057(2) 0.0082(2) -0.0005(4) -0.0014(4) 0.00006(13)
Nb2b Nb 0.0077(2) 0.0078(2) 0.0057(2) -0.0004(4) -0.0009(4) -0.00007(13)
Nb1a Nb 0.0058(4) 0.0060(3) 0.0068(4) 0 0 0
Nb1b Nb 0.0063(4) 0.0063(3) 0.0051(4) 0 0 0
Ca1 Ca 0.0130(11) 0.0115(10) 0.0107(11) 0 0 -0.0023(7)
O1a O 0.019(2) 0.0076(19) 0.004(2) 0.007(3) 0 0
O5a O 0.014(2) 0.054(2) 0.019(2) 0.007(2) -0.001(2) 0.0022(16)
O5b O 0.0111(19) 0.0252(18) 0.032(2) -0.009(2) -0.006(2) -0.0115(14)
O1b O 0.007(2) 0.011(2) 0.009(2) 0 0.003(3) 0
O2a O 0.031(2) 0.0289(19) 0.0070(18) 0.001(2) 0.002(2) -0.0084(15)
O3b O 0.028(2) 0.0055(13) 0.0165(17) -0.007(2) -0.001(2) -0.0032(12)
O2b O 0.046(2) 0.0101(16) 0.029(2) 0.009(2) 0.010(3) 0.0067(16)
O3a O 0.0223(18) 0.0127(14) 0.0106(16) 0.0076(19) 0.000(2) -0.0052(13)
O4a O 0.002(4) 0.032(4) 0.024(4) 0 0 0
O4b O 0.024(4) 0.027(3) 0.021(4) 0 0 0
Ca2a Ca 0.0113(2) 0.0299(3) 0.0106(2) 0 -0.0026(4) 0
Ca2b Ca 0.0112(2) 0.0088(2) 0.0288(3) -0.0008(4) 0 0
Ba1 Ba 0.0130(11) 0.0115(10) 0.0107(11) 0 0 -0.0023(7)

loop_
_atom_site_displace_Fourier_atom_site_label
_atom_site_displace_Fourier_axis
_atom_site_displace_Fourier_wave_vector_seq_id
_atom_site_displace_Fourier_param_cos
_atom_site_displace_Fourier_param_sin
Ba2a x 1 0.00081(9) 0.00016(9)
Ba2a y 1 0 0
Ba2a z 1 -0.00024(3) 0.00099(3)
Ba2b x 1 0.00018(10) 0
Ba2b y 1 -0.00185(3) 0
Ba2b z 1 0 0.00655(3)
Nb2a x 1 -0.00035(5) 0.00019(5)
Nb2a y 1 -0.00098(3) -0.00100(3)
Nb2a z 1 -0.00048(5) 0.00014(5)
Nb2b x 1 0.00100(5) -0.00060(5)
Nb2b y 1 -0.00034(4) 0.00011(3)
Nb2b z 1 0.00152(4) -0.00115(5)
Nb1a x 1 -0.00128(11) 0
Nb1a y 1 0 0
Nb1a z 1 0 0.00023(8)
Nb1b x 1 0.00016(11) 0
Nb1b y 1 0 0
Nb1b z 1 0 -0.00015(8)
Ca1 x 1 -0.0005(4) 0
Ca1 y 1 0 -0.00045(12)
Ca1 z 1 0 0.00052(13)
O1a x 1 0.0150(6) 0
O1a y 1 0.0003(4) 0
O1a z 1 0 -0.0022(5)
O5a x 1 -0.0007(7) 0.0004(8)
O5a y 1 -0.0113(2) -0.0108(3)
O5a z 1 -0.0082(2) 0.0036(2)
O5b x 1 -0.0004(7) 0.0008(7)
O5b y 1 0.00589(20) -0.0037(2)
O5b z 1 -0.0133(3) 0.0127(2)
O1b x 1 -0.0116(5) 0.0065(5)
O1b y 1 0 0
O1b z 1 -0.0019(4) 0.0005(4)
O2a x 1 -0.0273(5) 0.0117(5)
O2a y 1 -0.0034(3) -0.0008(3)
O2a z 1 0.0013(3) 0.0001(3)
O3b x 1 -0.0077(4) -0.0194(5)
O3b y 1 0.0001(3) 0.0002(3)
O3b z 1 0.0007(4) 0.0016(3)
O2b x 1 0.0210(5) -0.0206(5)
O2b y 1 0.0013(3) -0.0011(3)
O2b z 1 0.0042(4) -0.0033(4)
O3a x 1 0.0079(4) -0.0244(5)
O3a y 1 0.0006(3) -0.0013(3)
O3a z 1 0.0005(3) -0.0006(3)
O4a x 1 -0.0001(13) 0
O4a y 1 0 0
O4a z 1 0 -0.0130(5)
O4b x 1 0.0002(15) 0
O4b y 1 0 0
O4b z 1 0 0.0177(5)
Ca2a x 1 0.00081(9) 0.00016(9)
Ca2a y 1 0 0
Ca2a z 1 -0.00024(3) 0.00099(3)
Ca2b x 1 0.00018(10) 0
Ca2b y 1 -0.00185(3) 0
Ca2b z 1 0 0.00655(3)
Ba1 x 1 -0.0005(4) 0
Ba1 y 1 0 -0.00045(12)
Ba1 z 1 0 0.00052(13)

loop_
_atom_site_Fourier_wave_vector_seq_id
_atom_site_Fourier_wave_vector_x
_atom_site_Fourier_wave_vector_y
_atom_site_Fourier_wave_vector_z
1 0.00000 0.00000 0.66380

loop_
_atom_site_occ_Fourier_atom_site_label
_atom_site_occ_Fourier_wave_vector_seq_id
_atom_site_occ_Fourier_param_cos
_atom_site_occ_Fourier_param_sin
Ba2a 1 -0.002(2) 0.003(3)
Ba2b 1 0.005(3) 0
Ca2a 1 0.04(4) -0.05(5)
Ca2b 1 -0.28(13) 0

loop_
_atom_site_U_Fourier_atom_site_label
_atom_site_U_Fourier_tens_elem
_atom_site_U_Fourier_wave_vector_seq_id
_atom_site_U_Fourier_param_cos
_atom_site_U_Fourier_param_sin
Ba2a U11 1 0.0014(3) 0.0010(3)
Ba2a U22 1 -0.0022(3) 0.0045(3)
Ba2a U33 1 -0.0006(3) 0.0002(3)
Ba2a U12 1 0 0
Ba2a U13 1 0.0000(3) -0.0009(3)
Ba2a U23 1 0 0
Ba2b U11 1 -0.0004(3) 0
Ba2b U22 1 -0.0002(3) 0
Ba2b U33 1 0.0133(4) 0
Ba2b U12 1 0.0005(3) 0
Ba2b U13 1 0 -0.0011(4)
Ba2b U23 1 0 -0.0043(2)
Ca2a U11 1 0.0014(3) 0.0010(3)
Ca2a U22 1 -0.0022(3) 0.0045(3)
Ca2a U33 1 -0.0006(3) 0.0002(3)
Ca2a U12 1 0 0
Ca2a U13 1 0.0000(3) -0.0009(3)
Ca2a U23 1 0 0
Ca2b U11 1 -0.0004(3) 0
Ca2b U22 1 -0.0002(3) 0
Ca2b U33 1 0.0133(4) 0
Ca2b U12 1 0.0005(3) 0
Ca2b U13 1 0 -0.0011(4)
Ca2b U23 1 0 -0.0043(2)

loop_
_atom_type_symbol
_atom_type_scat_dispersion_real
_atom_type_scat_dispersion_imag
_atom_type_scat_source
Ca 0.2262 0.3064 'International Tables Vol C tables 4.2.6.8 and 6.1.1.1'
Ba -0.3244 2.2819 'International Tables Vol C tables 4.2.6.8 and 6.1.1.1'
Nb -2.0727 0.6215 'International Tables Vol C tables 4.2.6.8 and 6.1.1.1'
O 0.0106 0.0060 'International Tables Vol C tables 4.2.6.8 and 6.1.1.1'

loop_
_cell_wave_vector_seq_id
_cell_wave_vector_x
_cell_wave_vector_y
_cell_wave_vector_z
1 0.000000 0.000000 0.663800

loop_
_geom_bond_atom_site_label_1
_geom_bond_atom_site_label_2
_geom_bond_site_ssg_symmetry_2
_geom_bond_distance_av
_geom_bond_distance_min
_geom_bond_distance_max
Ba2a O5b 9_5555 3.194(5) 2.861(5) 3.528(5)
Ba2a O5b 10_5555 3.194(5) 2.861(5) 3.528(5)
Ba2a O1b . 2.898(9) 2.795(9) 3.000(9)
Ba2a O1b 9_5555 2.733(9) 2.693(9) 2.774(9)
Ba2a O3b . 2.965(6) 2.830(6) 3.100(6)
Ba2a O3b 9_5555 2.801(6) 2.720(6) 2.885(6)
Ba2a O3b 2_5555 2.965(6) 2.830(6) 3.100(6)
Ba2a O3b 10_5555 2.801(6) 2.720(6) 2.885(6)
Ba2a O4a 5_5455 3.045(4) 2.808(8) 3.286(8)
Ba2b O1a 6_5545 2.873(7) 2.807(9) 2.938(9)
Ba2b O1a 14_5545 2.746(7) 2.691(9) 2.803(9)
Ba2b O5a 6_5545 3.187(5) 2.843(5) 3.526(5)
Ba2b O5a 8_5555 3.187(5) 2.843(5) 3.526(5)
Ba2b O3a 9_5555 2.762(6) 2.691(6) 2.840(6)
Ba2b O3a 11_5555 2.762(6) 2.691(6) 2.840(6)
Nb2a O1a . 2.012(5) 1.981(8) 2.039(8)
Nb2a O5a . 1.833(8) 1.824(8) 1.849(8)
Nb2a O3b . 1.955(6) 1.947(6) 1.963(6)
Nb2a O2b 8_5555 1.956(6) 1.946(6) 1.966(6)
Nb2b O5b 9_5555 1.848(8) 1.829(8) 1.866(8)
Nb2b O2a . 1.948(7) 1.934(7) 1.960(7)
Nb2b O2b . 1.985(6) 1.977(6) 1.998(6)
Nb2b O3a . 1.951(7) 1.944(7) 1.963(7)
Nb1a O3a . 1.976(6) 1.965(6) 1.988(6)
Nb1a O3a 2_5555 1.976(6) 1.965(6) 1.988(6)
Nb1a O3a 3_5555 1.976(6) 1.965(6) 1.988(6)
Nb1a O3a 4_5555 1.976(6) 1.965(6) 1.988(6)
Nb1a O4b . 1.917(14) 1.893(17) 1.930(12)
Nb1b O3b 5_5545 1.961(6) 1.956(7) 1.970(6)
Nb1b O3b 6_5545 1.961(6) 1.956(7) 1.970(6)
Nb1b O3b 7_5555 1.961(6) 1.956(7) 1.970(6)
Nb1b O3b 8_5555 1.961(6) 1.956(7) 1.970(6)
Nb1b O4a . 1.764(11) 1.755(13) 1.771(9)
O5a Ba1 . 2.725(5) 2.583(6) 2.852(6)
O5b Ba1 9_4555 2.695(5) 2.658(5) 2.738(5)
O2a Ba1 . 2.991(7) 2.776(7) 3.207(8)
O2a Ba1 9_4555 2.610(7) 2.487(7) 2.738(7)
O2b Ba1 . 2.930(8) 2.687(8) 3.176(8)
O2b Ba1 9_4555 2.625(8) 2.545(8) 2.715(8)
